data_4510771
loop_
_publ_author_name
'Vella-Zarb, Liana'
'Dinnebier, Robert E.'
'Baisch, Ulrich'

_publ_section_title
;
 The Devil is in the Detail: A Rare H-Bonding Motif in New Forms of
 Docetaxel
;
_journal_issue 10
_journal_name_full 'Crystal Growth &amp; Design'
_journal_page_first 4402
_journal_paper_doi 10.1021/cg400814a
_journal_volume 13
_journal_year 2013
_chemical_absolute_configuration unk
_chemical_formula_moiety 'C43 H53 N O14, 3(H2 O)'
_chemical_formula_sum 'C43 H59 N O17'
_chemical_formula_weight 861.91
_chemical_name_systematic 'Docetaxel trihydrate'
_space_group_crystal_system orthorhombic
_space_group_IT_number 19
_space_group_name_Hall 'P 2ac 2ab'
_space_group_name_H-M_alt 'P 21 21 21'
_symmetry_space_group_name_Hall 'P 2ac 2ab'
_symmetry_space_group_name_H-M 'P 21 21 21'
_atom_sites_solution_hydrogens mixed
_atom_sites_solution_primary dual
_audit_creation_date 2012-12-24
_audit_creation_method
;
  Olex2 1.2
  (compiled Dec  5 2012 16:20:19, GUI svn.r4385)
;
_cell_angle_alpha 90
_cell_angle_beta 90
_cell_angle_gamma 90
_cell_formula_units_Z 4
_cell_length_a 8.594(2)
_cell_length_b 12.644(3)
_cell_length_c 39.717(10)
_cell_measurement_reflns_used 9919
_cell_measurement_temperature 120.15
_cell_measurement_theta_max 26.43
_cell_measurement_theta_min 2.74
_cell_volume 4315.7(18)
_computing_cell_refinement 'Bruker SAINT'
_computing_data_collection 'Bruker APEX2'
_computing_data_reduction 'Bruker SAINT'
_computing_molecular_graphics
;
O. V. Dolomanov, L. J. Bourhis, R. J. Gildea, J. A. K. Howard and H. Puschmann,
OLEX2: a complete structure solution, refinement and analysis program.
J. Appl. Cryst. (2009). 42, 339-341.
;
_computing_publication_material
;
O. V. Dolomanov, L. J. Bourhis, R. J. Gildea, J. A. K. Howard and H. Puschmann,
OLEX2: a complete structure solution, refinement and analysis program.
J. Appl. Cryst. (2009). 42, 339-341.
;
_computing_structure_refinement
;
XL, G.M. Sheldrick, Acta Cryst.
(2008). A64, 112-122
;
_computing_structure_solution
;
XM, G.M. Sheldrick, Acta Cryst.
(2008). A64, 112-122
;
_diffrn_ambient_temperature 120.15
_diffrn_detector 'CCD area detector'
_diffrn_detector_area_resol_mean 0.0350
_diffrn_detector_type 'Rigaku Saturn724+'
_diffrn_measured_fraction_theta_full 0.982
_diffrn_measured_fraction_theta_max 0.978
_diffrn_measurement_device 'CrystalLogic Kappa (4 circle)'
_diffrn_measurement_device_type 'Kappa Rigaku Saturn724+'
_diffrn_measurement_method 'omega rotation'
_diffrn_radiation_collimation '0.3 x 1.5 Double Pinhole'
_diffrn_radiation_monochromator Synchrotron
_diffrn_radiation_probe x-ray
_diffrn_radiation_type Synchrotron
_diffrn_radiation_wavelength 0.688900
_diffrn_reflns_av_R_equivalents 0.0886
_diffrn_reflns_Laue_measured_fraction_full 0.982
_diffrn_reflns_Laue_measured_fraction_max 0.978
_diffrn_reflns_limit_h_max 11
_diffrn_reflns_limit_h_min -8
_diffrn_reflns_limit_k_max 16
_diffrn_reflns_limit_k_min -15
_diffrn_reflns_limit_l_max 51
_diffrn_reflns_limit_l_min -51
_diffrn_reflns_number 39684
_diffrn_reflns_point_group_measured_fraction_full 0.983
_diffrn_reflns_point_group_measured_fraction_max 0.977
_diffrn_reflns_theta_full 25.000
_diffrn_reflns_theta_max 26.465
_diffrn_reflns_theta_min 2.159
_diffrn_source Synchrotron
_diffrn_source_type 'Undulator, I19, DLS, RAL'
_diffrn_standards_number 0
_exptl_absorpt_coefficient_mu 0.094
_exptl_absorpt_correction_T_max 1.0000
_exptl_absorpt_correction_T_min 0.9236
_exptl_absorpt_correction_type multi-scan
_exptl_absorpt_process_details
;
SADABS-2008/1 (Bruker,2008) was used for absorption correction.
wR2(int) was 0.1564 before and 0.0683 after correction.
The Ratio of minimum to maximum transmission is 0.9236.
The \l/2 correction factor is 0.0015.
;
_exptl_crystal_colour 'clear light colourless'
_exptl_crystal_colour_lustre clear
_exptl_crystal_colour_modifier light
_exptl_crystal_colour_primary colourless
_exptl_crystal_density_diffrn 1.327
_exptl_crystal_description plate
_exptl_crystal_F_000 1840
_exptl_crystal_size_max 0.1
_exptl_crystal_size_mid 0.1
_exptl_crystal_size_min 0.001
_refine_diff_density_max 0.436
_refine_diff_density_min -0.273
_refine_diff_density_rms 0.060
_refine_ls_abs_structure_details
;
 Flack x determined using 2729 quotients [(I+)-I(-)]/[(I+)+(I-)]
 (Parsons and Flack (2004), Acta Cryst. A60, s61).
;
_refine_ls_abs_structure_Flack 0.0(4)
_refine_ls_extinction_method none
_refine_ls_goodness_of_fit_ref 1.034
_refine_ls_hydrogen_treatment mixed
_refine_ls_matrix_type full
_refine_ls_number_parameters 558
_refine_ls_number_reflns 9563
_refine_ls_number_restraints 3
_refine_ls_restrained_S_all 1.034
_refine_ls_R_factor_all 0.0900
_refine_ls_R_factor_gt 0.0635
_refine_ls_shift/su_max 0.000
_refine_ls_shift/su_mean 0.000
_refine_ls_structure_factor_coef Fsqd
_refine_ls_weighting_details
;
 w=1/[\s^2^(Fo^2^)+(0.0603P)^2^+3.0907P]
 where P=(Fo^2^+2Fc^2^)/3
;
_refine_ls_weighting_scheme calc
_refine_ls_wR_factor_gt 0.1331
_refine_ls_wR_factor_ref 0.1414
_reflns_Friedel_coverage 0.777
_reflns_Friedel_fraction_full 0.985
_reflns_Friedel_fraction_max 0.975
_reflns_number_gt 7539
_reflns_number_total 9563
_reflns_threshold_expression 'I > 2\s(I)'
_cod_data_source_file cg400814a_si_002.cif
_cod_data_source_block doce3W
_cod_original_cell_volume 4315.8(18)
_cod_database_code 4510771
_diffrn_reflns_sigmai/neti 0.0874
_olex2_refinement_description
;
1. Fixed Uiso
 At 1.2 times of:
  H51 of C51, H30 of C30, H47 of C47, H49 of C49, H50 of C50, H53 of C53,
  {H6A,H6B} of C6, H7 of C7, H10 of C10, H31 of C31, H29 of C29, H52 of C52,
  H32 of C32, H5 of C5, H45 of C45, H54 of N54, H3 of C3, H33 of C33, H2 of C2,
  H13 of C13, {H14A,H14B} of C14, {H20A,H20B} of C20
 At 1.5 times of:
  H38 of O38, {H59A,H59B,H59C} of C59, {H61A,H61B,H61C} of C61, H46 of O46,
  {H37A,H37B,H37C} of C37, {H10C,H10D,H10E,H10F} of O101, {H10A,H10B} of O102,
  H22 of O22, {H16A,H16B,H16C} of C16, {H17A,H17B,H17C} of C17, {H18A,H18B,
  H18C} of C18, {H19A,H19B,H19C} of C19, {H60A,H60B,H60C} of C60
2. Restrained distances
 O100-H10E = O100-H10F
 0.83 with sigma of 0.02
 H23-O23
 0.85 with sigma of 0.02
3.a Riding coordinates:
 N54(H54), O22(H22), O57(O100,O101,H10C,H10D), O101(H10E,H10F), O102(H10A,H10B)
3.b Ternary CH refined with riding coordinates:
 C2(H2), C3(H3), C5(H5), C7(H7), C10(H10), C13(H13), C45(H45), C47(H47)
3.c Secondary CH2 refined with riding coordinates:
 C6(H6A,H6B), C14(H14A,H14B), C20(H20A,H20B)
3.d Aromatic/amide H refined with riding coordinates:
 C29(H29), C30(H30), C31(H31), C32(H32), C33(H33), C49(H49), C50(H50),
 C51(H51), C52(H52), C53(H53)
3.e Idealised Me refined as rotating group:
 C16(H16A,H16B,H16C), C17(H17A,H17B,H17C), C18(H18A,H18B,H18C), C19(H19A,H19B,
 H19C), C37(H37A,H37B,H37C), C59(H59A,H59B,H59C), C60(H60A,H60B,H60C), C61(H61A,
 H61B,H61C)
3.f Idealised tetrahedral OH refined as rotating group:
 O38(H38), O46(H46)
;
_shelx_space_group_comment
;
The symmetry employed for this shelxl refinement is uniquely defined
by the following loop, which should always be used as a source of
symmetry information in preference to the above space-group names.
They are only intended as comments.
;
_shelxl_version_number 2012-4

loop_
_space_group_symop_operation_xyz
'x, y, z'
'-x+1/2, -y, z+1/2'
'x+1/2, -y+1/2, -z'
'-x, y+1/2, -z+1/2'

loop_
_atom_site_label
_atom_site_type_symbol
_atom_site_fract_x
_atom_site_fract_y
_atom_site_fract_z
_atom_site_U_iso_or_equiv
_atom_site_adp_type
_atom_site_occupancy
_atom_site_site_symmetry_order
_atom_site_calc_flag
_atom_site_refinement_flags
C1 C 0.5897(4) 0.4684(3) 0.35438(9) 0.0126(7) Uani 1 1 d D
C2 C 0.5282(4) 0.3568(2) 0.36479(8) 0.0114(7) Uani 1 1 d D
H2 H 0.6072 0.3019 0.3587 0.014 Uiso 1 1 calc RD
C3 C 0.3647(4) 0.3229(2) 0.35084(8) 0.0133(7) Uani 1 1 d D
H3 H 0.3134 0.3895 0.3429 0.016 Uiso 1 1 calc RD
C4 C 0.2610(4) 0.2797(3) 0.37963(8) 0.0140(7) Uani 1 1 d D
C5 C 0.1242(5) 0.2049(3) 0.37171(9) 0.0180(8) Uani 1 1 d D
H5 H 0.0278 0.2282 0.3837 0.022 Uiso 1 1 calc RD
C6 C 0.0887(5) 0.1781(3) 0.33521(9) 0.0199(8) Uani 1 1 d D
H6A H -0.0225 0.1930 0.3308 0.024 Uiso 1 1 calc RD
H6B H 0.1052 0.1013 0.3319 0.024 Uiso 1 1 calc RD
C7 C 0.1860(5) 0.2378(3) 0.30952(9) 0.0175(8) Uani 1 1 d D
H7 H 0.1442 0.3114 0.3078 0.021 Uiso 1 1 calc RD
C8 C 0.3624(5) 0.2450(3) 0.31995(9) 0.0164(8) Uani 1 1 d D
C9 C 0.4464(5) 0.2810(3) 0.28685(10) 0.0227(9) Uani 1 1 d D
C10 C 0.4312(5) 0.3914(3) 0.27306(9) 0.0204(8) Uani 1 1 d D
H10 H 0.3194 0.4020 0.2669 0.024 Uiso 1 1 calc RD
C11 C 0.4738(5) 0.4765(3) 0.29764(9) 0.0170(8) Uani 1 1 d D
C12 C 0.3699(5) 0.5520(3) 0.30566(9) 0.0190(8) Uani 1 1 d D
C13 C 0.4099(5) 0.6206(3) 0.33567(9) 0.0172(8) Uani 1 1 d D
H13 H 0.4889 0.6746 0.3289 0.021 Uiso 1 1 calc RD
C14 C 0.4725(4) 0.5551(2) 0.36481(9) 0.0122(7) Uani 1 1 d D
H14A H 0.3839 0.5211 0.3765 0.015 Uiso 1 1 calc RD
H14B H 0.5238 0.6031 0.3811 0.015 Uiso 1 1 calc RD
C15 C 0.6306(5) 0.4732(3) 0.31599(9) 0.0156(8) Uani 1 1 d D
C16 C 0.7380(5) 0.3802(3) 0.30635(9) 0.0200(8) Uani 1 1 d D
H16A H 0.6883 0.3133 0.3127 0.030 Uiso 1 1 calc RD
H16B H 0.8374 0.3871 0.3183 0.030 Uiso 1 1 calc RD
H16C H 0.7566 0.3811 0.2820 0.030 Uiso 1 1 calc RD
C17 C 0.7277(5) 0.5738(3) 0.30800(10) 0.0232(9) Uani 1 1 d D
H17A H 0.8371 0.5610 0.3136 0.035 Uiso 1 1 calc RD
H17B H 0.6885 0.6333 0.3214 0.035 Uiso 1 1 calc RD
H17C H 0.7187 0.5906 0.2840 0.035 Uiso 1 1 calc RD
C18 C 0.2176(6) 0.5717(4) 0.28837(11) 0.0330(11) Uani 1 1 d D
H18A H 0.2028 0.6479 0.2853 0.049 Uiso 1 1 calc RD
H18B H 0.1327 0.5433 0.3022 0.049 Uiso 1 1 calc RD
H18C H 0.2177 0.5367 0.2664 0.049 Uiso 1 1 calc RD
C19 C 0.4287(5) 0.1349(3) 0.32778(10) 0.0238(9) Uani 1 1 d D
H19A H 0.3681 0.1023 0.3459 0.036 Uiso 1 1 calc RD
H19B H 0.5375 0.1416 0.3348 0.036 Uiso 1 1 calc RD
H19C H 0.4227 0.0906 0.3076 0.036 Uiso 1 1 calc RD
C20 C 0.3234(5) 0.1897(3) 0.40179(9) 0.0169(8) Uani 1 1 d D
H20A H 0.4293 0.1663 0.3954 0.020 Uiso 1 1 calc RD
H20B H 0.3179 0.2053 0.4262 0.020 Uiso 1 1 calc RD
C26 C 0.6293(5) 0.3213(3) 0.42007(10) 0.0224(9) Uani 1 1 d D
C28 C 0.5961(6) 0.3360(4) 0.45635(11) 0.0325(11) Uani 1 1 d D
C29 C 0.6704(7) 0.2686(5) 0.47929(13) 0.0491(15) Uani 1 1 d D
H29 H 0.7412 0.2167 0.4713 0.059 Uiso 1 1 calc RD
C30 C 0.6424(9) 0.2767(6) 0.51305(15) 0.068(2) Uani 1 1 d D
H30 H 0.6882 0.2283 0.5284 0.082 Uiso 1 1 calc RD
C31 C 0.5462(9) 0.3566(7) 0.52432(14) 0.077(2) Uani 1 1 d D
H31 H 0.5319 0.3659 0.5479 0.093 Uiso 1 1 calc RD
C32 C 0.4706(9) 0.4230(7) 0.50242(16) 0.077(2) Uani 1 1 d D
H32 H 0.4025 0.4762 0.5107 0.092 Uiso 1 1 calc RD
C33 C 0.4951(7) 0.4115(5) 0.46740(12) 0.0530(16) Uani 1 1 d D
H33 H 0.4421 0.4557 0.4518 0.064 Uiso 1 1 calc RD
C35 C 0.0939(5) 0.4268(3) 0.39054(10) 0.0191(8) Uani 1 1 d D
C37 C 0.0485(6) 0.5061(3) 0.41708(11) 0.0293(10) Uani 1 1 d D
H37A H -0.0477 0.5418 0.4103 0.044 Uiso 1 1 calc RD
H37B H 0.1318 0.5584 0.4196 0.044 Uiso 1 1 calc RD
H37C H 0.0320 0.4696 0.4386 0.044 Uiso 1 1 calc RD
C43 C 0.2500(5) 0.7730(3) 0.33713(9) 0.0176(8) Uani 1 1 d D
C45 C 0.0920(5) 0.8151(3) 0.34681(9) 0.0171(8) Uani 1 1 d D
H45 H 0.0107 0.7718 0.3352 0.020 Uiso 1 1 calc RD
C47 C 0.0589(4) 0.8140(3) 0.38500(9) 0.0150(8) Uani 1 1 d D
H47 H 0.0618 0.7391 0.3931 0.018 Uiso 1 1 calc RD
C48 C -0.1041(5) 0.8571(3) 0.39013(9) 0.0153(8) Uani 1 1 d D
C49 C -0.1299(5) 0.9646(3) 0.39485(10) 0.0202(8) Uani 1 1 d D
H49 H -0.0442 1.0108 0.3982 0.024 Uiso 1 1 calc RD
C50 C -0.2803(5) 1.0047(3) 0.39466(11) 0.0235(9) Uani 1 1 d D
H50 H -0.2968 1.0784 0.3977 0.028 Uiso 1 1 calc RD
C51 C -0.4052(5) 0.9388(3) 0.39015(11) 0.0260(9) Uani 1 1 d D
H51 H -0.5078 0.9668 0.3896 0.031 Uiso 1 1 calc RD
C52 C -0.3810(5) 0.8312(3) 0.38643(12) 0.0288(10) Uani 1 1 d D
H52 H -0.4674 0.7851 0.3839 0.035 Uiso 1 1 calc RD
C53 C -0.2317(5) 0.7907(3) 0.38632(11) 0.0223(9) Uani 1 1 d D
H53 H -0.2162 0.7168 0.3836 0.027 Uiso 1 1 calc RD
C55 C 0.2321(5) 0.8418(3) 0.43299(10) 0.0233(9) Uani 1 1 d D
C58 C 0.4092(7) 0.9051(5) 0.47804(11) 0.0438(13) Uani 1 1 d D
C59 C 0.5258(11) 0.8182(6) 0.47417(19) 0.091(3) Uani 1 1 d D
H59A H 0.5854 0.8291 0.4534 0.136 Uiso 1 1 calc RD
H59B H 0.4717 0.7500 0.4730 0.136 Uiso 1 1 calc RD
H59C H 0.5966 0.8184 0.4935 0.136 Uiso 1 1 calc RD
C60 C 0.4920(7) 1.0112(5) 0.48102(14) 0.0555(16) Uani 1 1 d D
H60A H 0.4150 1.0673 0.4844 0.083 Uiso 1 1 calc RD
H60B H 0.5507 1.0251 0.4603 0.083 Uiso 1 1 calc RD
H60C H 0.5636 1.0094 0.5002 0.083 Uiso 1 1 calc RD
C61 C 0.2973(9) 0.8905(6) 0.50673(12) 0.070(2) Uani 1 1 d D
H61A H 0.2342 0.8271 0.5028 0.105 Uiso 1 1 calc RD
H61B H 0.2292 0.9524 0.5083 0.105 Uiso 1 1 calc RD
H61C H 0.3555 0.8824 0.5278 0.105 Uiso 1 1 calc RD
H23 H 0.131(7) 0.230(4) 0.2622(12) 0.063(19) Uiso 1 1 d D
N54 N 0.1793(4) 0.8733(2) 0.40237(8) 0.0154(6) Uani 1 1 d D
H54 H 0.2188 0.9300 0.3929 0.018 Uiso 1 1 d RD
O21 O 0.2016(3) 0.1188(2) 0.39027(7) 0.0231(6) Uani 1 1 d D
O22 O 0.7243(3) 0.4895(2) 0.37427(6) 0.0186(6) Uani 1 1 d D
H22 H 0.7984 0.4528 0.3674 0.028 Uiso 1 1 d RD
O23 O 0.1676(4) 0.1883(2) 0.27758(7) 0.0276(7) Uani 1 1 d D
O24 O 0.5112(4) 0.2157(2) 0.26911(7) 0.0335(8) Uani 1 1 d D
O25 O 0.5143(3) 0.36300(18) 0.40112(6) 0.0146(5) Uani 1 1 d D
O27 O 0.7396(4) 0.2735(2) 0.40929(8) 0.0311(7) Uani 1 1 d D
O34 O 0.2118(3) 0.36607(19) 0.40156(6) 0.0174(6) Uani 1 1 d D
O36 O 0.0353(3) 0.4178(2) 0.36322(7) 0.0224(6) Uani 1 1 d D
O38 O 0.5204(4) 0.3996(2) 0.24259(7) 0.0292(7) Uani 1 1 d D
H38 H 0.5622 0.3410 0.2384 0.044 Uiso 1 1 calc RD
O42 O 0.2706(3) 0.67348(18) 0.34819(6) 0.0168(6) Uani 1 1 d D
O44 O 0.3415(4) 0.8204(2) 0.32008(8) 0.0333(8) Uani 1 1 d D
O46 O 0.0778(4) 0.9201(2) 0.33607(7) 0.0274(7) Uani 1 1 d D
H46 H 0.1087 0.9252 0.3161 0.041 Uiso 1 1 calc RD
O56 O 0.2061(5) 0.7563(2) 0.44526(8) 0.0484(10) Uani 1 1 d D
O57 O 0.3221(2) 0.91930(14) 0.44614(4) 0.0280(7) Uani 1 1 d D
O100 O 0.1790(2) 0.97599(14) 0.27316(4) 0.0300(7) Uani 1 1 d RD
O101 O 0.0584(2) 0.32855(14) 0.23467(4) 0.0503(10) Uani 1 1 d RD
H10C H 0.1323 0.3489 0.2220 0.075 Uiso 1 1 d RD
H10D H -0.0359 0.3756 0.2373 0.075 Uiso 1 1 d RD
H10E H 0.2691 0.9542 0.2664 0.075 Uiso 1 1 d RD
H10F H 0.1510 1.0406 0.2725 0.075 Uiso 1 1 d RD
O102 O 0.7263(6) 0.9189(6) 0.30600(11) 0.108(2) Uani 1 1 d D
H10A H 0.7337 0.9414 0.3253 0.162 Uiso 1 1 d RD
H10B H 0.6488 0.9487 0.2957 0.162 Uiso 1 1 d RD

loop_
_atom_site_aniso_label
_atom_site_aniso_U_11
_atom_site_aniso_U_22
_atom_site_aniso_U_33
_atom_site_aniso_U_23
_atom_site_aniso_U_13
_atom_site_aniso_U_12
C1 0.004(2) 0.0128(15) 0.0207(17) -0.0024(13) -0.0022(14) 0.0018(14)
C2 0.006(2) 0.0107(14) 0.0172(16) -0.0013(13) -0.0014(14) 0.0046(13)
C3 0.016(2) 0.0059(14) 0.0183(16) -0.0005(12) -0.0036(15) -0.0004(14)
C4 0.013(2) 0.0121(15) 0.0170(16) -0.0027(13) -0.0018(15) 0.0026(15)
C5 0.011(2) 0.0174(17) 0.0257(19) 0.0031(14) -0.0024(16) 0.0008(15)
C6 0.016(2) 0.0159(16) 0.0277(19) -0.0006(14) -0.0073(17) -0.0018(15)
C7 0.019(2) 0.0116(15) 0.0217(18) -0.0017(13) -0.0081(16) 0.0000(15)
C8 0.019(2) 0.0115(15) 0.0188(17) -0.0015(13) -0.0010(15) 0.0011(14)
C9 0.018(2) 0.0223(18) 0.028(2) -0.0064(16) -0.0025(17) -0.0023(17)
C10 0.016(2) 0.0270(19) 0.0180(17) 0.0004(15) 0.0010(16) 0.0011(16)
C11 0.014(2) 0.0191(17) 0.0177(17) 0.0044(14) 0.0030(15) 0.0006(15)
C12 0.013(2) 0.0234(18) 0.0203(18) 0.0050(14) 0.0018(16) 0.0053(16)
C13 0.008(2) 0.0157(16) 0.0276(19) 0.0010(14) 0.0047(16) 0.0062(14)
C14 0.009(2) 0.0068(14) 0.0210(17) -0.0021(12) 0.0023(14) 0.0017(13)
C15 0.010(2) 0.0150(16) 0.0216(18) -0.0005(13) 0.0066(15) 0.0051(15)
C16 0.009(2) 0.0283(19) 0.0227(18) -0.0057(15) 0.0035(16) 0.0083(16)
C17 0.017(2) 0.0253(19) 0.0275(19) -0.0007(16) 0.0091(17) -0.0022(17)
C18 0.032(3) 0.033(2) 0.035(2) -0.0040(18) -0.009(2) 0.015(2)
C19 0.030(3) 0.0161(17) 0.025(2) -0.0051(15) -0.0034(18) 0.0035(17)
C20 0.013(2) 0.0166(16) 0.0205(17) -0.0007(14) -0.0034(16) -0.0021(15)
C26 0.022(3) 0.0167(17) 0.028(2) 0.0039(15) -0.0098(18) -0.0060(18)
C28 0.026(3) 0.045(3) 0.026(2) -0.0003(19) -0.0088(19) -0.012(2)
C29 0.055(4) 0.053(3) 0.040(3) 0.009(2) -0.025(3) -0.015(3)
C30 0.078(5) 0.088(5) 0.038(3) 0.014(3) -0.026(3) -0.015(4)
C31 0.075(5) 0.133(7) 0.023(3) 0.001(4) -0.017(3) -0.017(5)
C32 0.059(5) 0.124(6) 0.047(3) -0.019(4) 0.009(3) 0.004(4)
C33 0.045(4) 0.089(4) 0.024(2) -0.008(3) -0.006(2) -0.008(3)
C35 0.011(2) 0.0182(17) 0.028(2) -0.0035(15) 0.0016(17) 0.0027(15)
C37 0.021(3) 0.031(2) 0.036(2) -0.0111(18) -0.0016(19) 0.0112(19)
C43 0.022(2) 0.0103(15) 0.0203(17) 0.0011(13) -0.0015(16) 0.0051(15)
C45 0.016(2) 0.0100(15) 0.0252(19) -0.0021(13) -0.0068(16) 0.0065(15)
C47 0.011(2) 0.0082(14) 0.0256(18) -0.0006(13) -0.0035(15) 0.0028(14)
C48 0.008(2) 0.0129(16) 0.0246(18) 0.0003(14) -0.0012(15) -0.0008(14)
C49 0.012(2) 0.0114(16) 0.037(2) -0.0059(15) 0.0022(17) -0.0045(15)
C50 0.014(2) 0.0117(16) 0.045(2) -0.0039(15) 0.0070(19) 0.0025(15)
C51 0.007(2) 0.0219(19) 0.049(3) -0.0003(18) 0.0050(19) 0.0058(16)
C52 0.015(3) 0.0171(18) 0.054(3) -0.0042(18) 0.000(2) -0.0065(17)
C53 0.012(2) 0.0109(16) 0.044(2) -0.0040(15) -0.0035(18) -0.0017(15)
C55 0.020(3) 0.0256(19) 0.0247(19) 0.0000(15) -0.0025(17) 0.0038(17)
C58 0.042(3) 0.061(3) 0.028(2) -0.003(2) -0.016(2) 0.001(3)
C59 0.113(7) 0.088(5) 0.071(4) -0.010(4) -0.063(5) 0.048(5)
C60 0.045(4) 0.079(4) 0.043(3) -0.007(3) -0.011(3) -0.026(3)
C61 0.077(5) 0.108(5) 0.026(3) -0.001(3) -0.006(3) -0.053(4)
N54 0.0079(18) 0.0153(13) 0.0229(15) 0.0025(12) -0.0031(13) -0.0033(12)
O21 0.0242(17) 0.0160(12) 0.0291(14) 0.0062(10) -0.0084(12) -0.0050(12)
O22 0.0055(15) 0.0223(12) 0.0281(13) -0.0081(10) -0.0017(11) 0.0024(10)
O23 0.040(2) 0.0215(14) 0.0214(14) -0.0020(11) -0.0102(13) -0.0010(13)
O24 0.041(2) 0.0292(15) 0.0304(15) -0.0096(13) 0.0080(15) 0.0050(14)
O25 0.0107(15) 0.0155(11) 0.0177(12) 0.0006(10) -0.0051(11) 0.0010(10)
O27 0.0216(19) 0.0271(14) 0.0447(18) 0.0014(13) -0.0142(15) 0.0077(14)
O34 0.0130(15) 0.0182(12) 0.0209(12) -0.0050(10) -0.0014(11) 0.0014(11)
O36 0.0124(16) 0.0259(13) 0.0289(15) -0.0061(12) -0.0061(12) 0.0094(12)
O38 0.036(2) 0.0325(15) 0.0195(13) -0.0032(12) 0.0092(13) -0.0009(14)
O42 0.0152(16) 0.0097(10) 0.0255(13) 0.0016(9) 0.0037(11) 0.0080(10)
O44 0.028(2) 0.0255(14) 0.0465(18) 0.0163(14) 0.0123(15) 0.0070(13)
O46 0.045(2) 0.0160(12) 0.0214(13) 0.0052(11) 0.0053(13) 0.0190(13)
O56 0.081(3) 0.0292(16) 0.0346(17) 0.0089(14) -0.0226(18) -0.0133(18)
O57 0.0200(18) 0.0378(16) 0.0263(14) -0.0021(13) -0.0086(12) -0.0035(13)
O100 0.045(2) 0.0229(14) 0.0222(14) -0.0030(11) 0.0025(14) 0.0042(14)
O101 0.047(2) 0.060(2) 0.043(2) 0.0168(17) -0.0006(17) 0.012(2)
O102 0.074(4) 0.201(6) 0.049(3) -0.036(3) -0.018(2) 0.058(4)

loop_
_atom_type_symbol
_atom_type_description
_atom_type_scat_dispersion_real
_atom_type_scat_dispersion_imag
_atom_type_scat_source
C C 0.0032 0.0015 'International Tables Vol C Tables 4.2.6.8 and 6.1.1.4'
H H 0.0000 0.0000 'International Tables Vol C Tables 4.2.6.8 and 6.1.1.4'
N N 0.0060 0.0030 'International Tables Vol C Tables 4.2.6.8 and 6.1.1.4'
O O 0.0108 0.0057 'International Tables Vol C Tables 4.2.6.8 and 6.1.1.4'

loop_
_geom_angle_atom_site_label_1
_geom_angle_atom_site_label_2
_geom_angle_atom_site_label_3
_geom_angle
C2 C1 C15 111.6(3)
C14 C1 C2 110.4(3)
C14 C1 C15 112.4(3)
O22 C1 C2 107.3(3)
O22 C1 C14 104.3(3)
O22 C1 C15 110.5(3)
C1 C2 H2 109.5
C1 C2 C3 117.1(3)
C3 C2 H2 109.5
O25 C2 C1 104.0(2)
O25 C2 H2 109.5
O25 C2 C3 107.0(3)
C2 C3 H3 106.0
C2 C3 C8 117.2(3)
C4 C3 C2 110.5(3)
C4 C3 H3 106.0
C4 C3 C8 110.4(3)
C8 C3 H3 106.0
C5 C4 C3 120.3(3)
C20 C4 C3 118.9(3)
C20 C4 C5 85.9(3)
O34 C4 C3 110.1(3)
O34 C4 C5 111.1(3)
O34 C4 C20 108.3(3)
C4 C5 H5 110.7
C6 C5 C4 119.0(3)
C6 C5 H5 110.7
O21 C5 C4 90.4(3)
O21 C5 H5 110.7
O21 C5 C6 113.7(3)
C5 C6 H6A 108.6
C5 C6 H6B 108.6
C5 C6 C7 114.8(3)
H6A C6 H6B 107.5
C7 C6 H6A 108.6
C7 C6 H6B 108.6
C6 C7 H7 108.1
C6 C7 C8 112.4(3)
C8 C7 H7 108.1
O23 C7 C6 108.6(3)
O23 C7 H7 108.1
O23 C7 C8 111.5(3)
C3 C8 C7 104.7(3)
C9 C8 C3 117.8(3)
C9 C8 C7 103.9(3)
C19 C8 C3 113.9(3)
C19 C8 C7 111.0(3)
C19 C8 C9 105.2(3)
C10 C9 C8 122.3(3)
O24 C9 C8 119.9(3)
O24 C9 C10 117.2(4)
C9 C10 H10 107.3
C11 C10 C9 114.0(3)
C11 C10 H10 107.3
O38 C10 C9 109.1(3)
O38 C10 H10 107.3
O38 C10 C11 111.5(3)
C10 C11 C15 120.3(3)
C12 C11 C10 120.1(4)
C12 C11 C15 119.4(3)
C11 C12 C13 116.3(4)
C11 C12 C18 126.0(4)
C18 C12 C13 117.7(3)
C12 C13 H13 109.6
C12 C13 C14 111.6(3)
C14 C13 H13 109.6
O42 C13 C12 110.2(3)
O42 C13 H13 109.6
O42 C13 C14 106.3(3)
C1 C14 H14A 108.7
C1 C14 H14B 108.7
C13 C14 C1 114.4(3)
C13 C14 H14A 108.7
C13 C14 H14B 108.7
H14A C14 H14B 107.6
C11 C15 C1 105.5(3)
C11 C15 C16 115.4(3)
C11 C15 C17 110.6(3)
C16 C15 C1 110.3(3)
C16 C15 C17 104.6(3)
C17 C15 C1 110.5(3)
C15 C16 H16A 109.5
C15 C16 H16B 109.5
C15 C16 H16C 109.5
H16A C16 H16B 109.5
H16A C16 H16C 109.5
H16B C16 H16C 109.5
C15 C17 H17A 109.5
C15 C17 H17B 109.5
C15 C17 H17C 109.5
H17A C17 H17B 109.5
H17A C17 H17C 109.5
H17B C17 H17C 109.5
C12 C18 H18A 109.5
C12 C18 H18B 109.5
C12 C18 H18C 109.5
H18A C18 H18B 109.5
H18A C18 H18C 109.5
H18B C18 H18C 109.5
C8 C19 H19A 109.5
C8 C19 H19B 109.5
C8 C19 H19C 109.5
H19A C19 H19B 109.5
H19A C19 H19C 109.5
H19B C19 H19C 109.5
C4 C20 H20A 113.4
C4 C20 H20B 113.4
H20A C20 H20B 110.7
O21 C20 C4 91.5(3)
O21 C20 H20A 113.4
O21 C20 H20B 113.4
O25 C26 C28 110.6(4)
O27 C26 C28 124.1(4)
O27 C26 O25 125.1(4)
C29 C28 C26 117.9(5)
C33 C28 C26 121.6(4)
C33 C28 C29 120.5(5)
C28 C29 H29 119.6
C30 C29 C28 120.8(6)
C30 C29 H29 119.6
C29 C30 H30 120.7
C29 C30 C31 118.6(6)
C31 C30 H30 120.7
C30 C31 H31 119.1
C32 C31 C30 121.8(6)
C32 C31 H31 119.1
C31 C32 H32 120.3
C31 C32 C33 119.3(7)
C33 C32 H32 120.3
C28 C33 C32 118.9(6)
C28 C33 H33 120.6
C32 C33 H33 120.6
O34 C35 C37 110.3(3)
O36 C35 C37 125.9(4)
O36 C35 O34 123.8(3)
C35 C37 H37A 109.5
C35 C37 H37B 109.5
C35 C37 H37C 109.5
H37A C37 H37B 109.5
H37A C37 H37C 109.5
H37B C37 H37C 109.5
O42 C43 C45 111.5(3)
O44 C43 C45 123.9(3)
O44 C43 O42 124.5(4)
C43 C45 H45 108.6
C43 C45 C47 114.4(3)
C47 C45 H45 108.6
O46 C45 C43 109.6(3)
O46 C45 H45 108.6
O46 C45 C47 107.0(3)
C45 C47 H47 108.6
C48 C47 C45 107.4(3)
C48 C47 H47 108.6
N54 C47 C45 109.3(3)
N54 C47 H47 108.6
N54 C47 C48 114.1(3)
C49 C48 C47 121.1(3)
C53 C48 C47 119.8(3)
C53 C48 C49 118.7(4)
C48 C49 H49 119.8
C50 C49 C48 120.3(4)
C50 C49 H49 119.8
C49 C50 H50 119.8
C51 C50 C49 120.5(3)
C51 C50 H50 119.8
C50 C51 H51 120.2
C50 C51 C52 119.6(4)
C52 C51 H51 120.2
C51 C52 H52 119.8
C53 C52 C51 120.3(4)
C53 C52 H52 119.8
C48 C53 H53 119.7
C52 C53 C48 120.6(3)
C52 C53 H53 119.7
O56 C55 N54 124.2(4)
O56 C55 O57 126.8(4)
O57 C55 N54 108.9(3)
C59 C58 C60 110.0(6)
C59 C58 C61 114.6(6)
C61 C58 C60 110.4(5)
O57 C58 C59 109.8(4)
O57 C58 C60 101.3(4)
O57 C58 C61 109.9(4)
C58 C59 H59A 109.5
C58 C59 H59B 109.5
C58 C59 H59C 109.5
H59A C59 H59B 109.5
H59A C59 H59C 109.5
H59B C59 H59C 109.5
C58 C60 H60A 109.5
C58 C60 H60B 109.5
C58 C60 H60C 109.5
H60A C60 H60B 109.5
H60A C60 H60C 109.5
H60B C60 H60C 109.5
C58 C61 H61A 109.5
C58 C61 H61B 109.5
C58 C61 H61C 109.5
H61A C61 H61B 109.5
H61A C61 H61C 109.5
H61B C61 H61C 109.5
C47 N54 H54 119.7
C55 N54 C47 120.8(3)
C55 N54 H54 119.5
C20 O21 C5 91.5(2)
C1 O22 H22 109.5
C7 O23 H23 114(4)
C26 O25 C2 118.2(3)
C35 O34 C4 116.8(3)
C10 O38 H38 109.5
C43 O42 C13 115.2(3)
C45 O46 H46 109.5
C55 O57 C58 122.1(3)
H10E O100 H10F 123.4
H10C O101 H10D 118.7
H10A O102 H10B 110.6

loop_
_geom_bond_atom_site_label_1
_geom_bond_atom_site_label_2
_geom_bond_distance
C1 C2 1.563(5)
C1 C14 1.544(5)
C1 C15 1.566(5)
C1 O22 1.426(4)
C2 H2 1.0000
C2 C3 1.570(5)
C2 O25 1.450(4)
C3 H3 1.0000
C3 C4 1.549(5)
C3 C8 1.574(5)
C4 C5 1.542(5)
C4 C20 1.535(5)
C4 O34 1.459(4)
C5 H5 1.0000
C5 C6 1.520(5)
C5 O21 1.474(4)
C6 H6A 0.9900
C6 H6B 0.9900
C6 C7 1.520(6)
C7 H7 1.0000
C7 C8 1.575(6)
C7 O23 1.424(4)
C8 C9 1.567(6)
C8 C19 1.535(5)
C9 C10 1.505(5)
C9 O24 1.220(5)
C10 H10 1.0000
C10 C11 1.499(5)
C10 O38 1.437(5)
C11 C12 1.346(5)
C11 C15 1.532(6)
C12 C13 1.513(5)
C12 C18 1.499(6)
C13 H13 1.0000
C13 C14 1.522(5)
C13 O42 1.458(4)
C14 H14A 0.9900
C14 H14B 0.9900
C15 C16 1.543(5)
C15 C17 1.554(5)
C16 H16A 0.9800
C16 H16B 0.9800
C16 H16C 0.9800
C17 H17A 0.9800
C17 H17B 0.9800
C17 H17C 0.9800
C18 H18A 0.9800
C18 H18B 0.9800
C18 H18C 0.9800
C19 H19A 0.9800
C19 H19B 0.9800
C19 H19C 0.9800
C20 H20A 0.9900
C20 H20B 0.9900
C20 O21 1.453(5)
C26 C28 1.481(6)
C26 O25 1.350(5)
C26 O27 1.203(5)
C28 C29 1.402(7)
C28 C33 1.363(8)
C29 H29 0.9500
C29 C30 1.366(8)
C30 H30 0.9500
C30 C31 1.381(11)
C31 H31 0.9500
C31 C32 1.372(11)
C32 H32 0.9500
C32 C33 1.414(8)
C33 H33 0.9500
C35 C37 1.506(5)
C35 O34 1.345(5)
C35 O36 1.202(5)
C37 H37A 0.9800
C37 H37B 0.9800
C37 H37C 0.9800
C43 C45 1.509(6)
C43 O42 1.344(4)
C43 O44 1.198(5)
C45 H45 1.0000
C45 C47 1.543(5)
C45 O46 1.400(4)
C47 H47 1.0000
C47 C48 1.517(5)
C47 N54 1.452(5)
C48 C49 1.390(5)
C48 C53 1.389(5)
C49 H49 0.9500
C49 C50 1.389(6)
C50 H50 0.9500
C50 C51 1.371(6)
C51 H51 0.9500
C51 C52 1.384(5)
C52 H52 0.9500
C52 C53 1.381(6)
C53 H53 0.9500
C55 N54 1.358(5)
C55 O56 1.206(5)
C55 O57 1.353(5)
C58 C59 1.495(9)
C58 C60 1.523(8)
C58 C61 1.503(8)
C58 O57 1.482(5)
C59 H59A 0.9800
C59 H59B 0.9800
C59 H59C 0.9800
C60 H60A 0.9800
C60 H60B 0.9800
C60 H60C 0.9800
C61 H61A 0.9800
C61 H61B 0.9800
C61 H61C 0.9800
N54 H54 0.8783
O22 H22 0.8348
O23 H23 0.86(3)
O38 H38 0.8400
O46 H46 0.8400
O100 H10E 0.8647
O100 H10F 0.8515
O101 H10C 0.8503
O101 H10D 1.0112
O102 H10A 0.8201
O102 H10B 0.8676

loop_
_geom_hbond_atom_site_label_D
_geom_hbond_atom_site_label_H
_geom_hbond_atom_site_label_A
_geom_hbond_distance_DH
_geom_hbond_distance_HA
_geom_hbond_distance_DA
_geom_hbond_angle_DHA
_geom_hbond_site_symmetry_A
O23 H23 O101 0.86(3) 1.78(3) 2.632(3) 172(6) .
N54 H54 O21 0.88 2.39 3.147(4) 144.1 1_565
O22 H22 O36 0.83 2.09 2.856(4) 152.5 1_655
O38 H38 O24 0.84 2.05 2.553(4) 118.1 .
O38 H38 O44 0.84 2.48 2.934(4) 115.0 4_645
O46 H46 O100 0.84 1.92 2.738(3) 164.8 .
O101 H10C O102 0.85 1.87 2.709(5) 168.8 4_645
O101 H10D O100 1.01 1.82 2.781(3) 158.6 4_545
O100 H10E O38 0.86 1.97 2.828(4) 172.3 4_655
O100 H10F O23 0.85 1.88 2.692(3) 157.8 1_565
O102 H10B O38 0.87 2.19 2.877(6) 135.5 4_655

loop_
_geom_torsion_atom_site_label_1
_geom_torsion_atom_site_label_2
_geom_torsion_atom_site_label_3
_geom_torsion_atom_site_label_4
_geom_torsion
C1 C2 C3 C4 -131.1(3)
C1 C2 C3 C8 101.3(3)
C1 C2 O25 C26 -99.3(3)
C2 C1 C14 C13 -120.2(3)
C2 C1 C15 C11 74.2(3)
C2 C1 C15 C16 -51.1(4)
C2 C1 C15 C17 -166.2(3)
C2 C3 C4 C5 -157.1(3)
C2 C3 C4 C20 -54.0(4)
C2 C3 C4 O34 71.8(3)
C2 C3 C8 C7 -173.4(3)
C2 C3 C8 C9 -58.7(4)
C2 C3 C8 C19 65.2(4)
C3 C2 O25 C26 136.2(3)
C3 C4 C5 C6 -2.5(5)
C3 C4 C5 O21 115.1(3)
C3 C4 C20 O21 -116.3(3)
C3 C4 O34 C35 78.8(4)
C3 C8 C9 C10 -43.2(5)
C3 C8 C9 O24 146.0(4)
C4 C3 C8 C7 59.0(3)
C4 C3 C8 C9 173.7(3)
C4 C3 C8 C19 -62.4(4)
C4 C5 C6 C7 -5.5(5)
C4 C5 O21 C20 6.5(3)
C4 C20 O21 C5 -6.6(3)
C5 C4 C20 O21 6.3(3)
C5 C4 O34 C35 -57.0(4)
C5 C6 C7 C8 42.7(4)
C5 C6 C7 O23 166.5(3)
C6 C5 O21 C20 128.7(3)
C6 C7 C8 C3 -70.3(3)
C6 C7 C8 C9 165.6(3)
C6 C7 C8 C19 53.0(4)
C7 C8 C9 C10 72.0(4)
C7 C8 C9 O24 -98.8(4)
C8 C3 C4 C5 -26.0(4)
C8 C3 C4 C20 77.2(4)
C8 C3 C4 O34 -157.0(3)
C8 C9 C10 C11 55.0(5)
C8 C9 C10 O38 -179.7(3)
C9 C10 C11 C12 -122.6(4)
C9 C10 C11 C15 52.4(5)
C10 C11 C12 C13 167.7(3)
C10 C11 C12 C18 -10.2(6)
C10 C11 C15 C1 -120.1(3)
C10 C11 C15 C16 1.9(5)
C10 C11 C15 C17 120.4(3)
C11 C12 C13 C14 -43.6(5)
C11 C12 C13 O42 -161.5(3)
C12 C11 C15 C1 54.9(4)
C12 C11 C15 C16 176.9(3)
C12 C11 C15 C17 -64.6(4)
C12 C13 C14 C1 42.8(4)
C12 C13 O42 C43 -96.9(4)
C14 C1 C2 C3 57.0(4)
C14 C1 C2 O25 -60.8(3)
C14 C1 C15 C11 -50.5(4)
C14 C1 C15 C16 -175.8(3)
C14 C1 C15 C17 69.1(4)
C14 C13 O42 C43 142.1(3)
C15 C1 C2 C3 -68.8(4)
C15 C1 C2 O25 173.5(3)
C15 C1 C14 C13 5.1(4)
C15 C11 C12 C13 -7.3(5)
C15 C11 C12 C18 174.8(4)
C18 C12 C13 C14 134.5(4)
C18 C12 C13 O42 16.6(5)
C19 C8 C9 C10 -171.4(4)
C19 C8 C9 O24 17.9(5)
C20 C4 C5 C6 -123.8(3)
C20 C4 C5 O21 -6.2(3)
C20 C4 O34 C35 -149.7(3)
C26 C28 C29 C30 -178.7(5)
C26 C28 C33 C32 -178.8(6)
C28 C26 O25 C2 179.3(3)
C28 C29 C30 C31 -3.7(9)
C29 C28 C33 C32 2.1(8)
C29 C30 C31 C32 4.4(11)
C30 C31 C32 C33 -1.8(12)
C31 C32 C33 C28 -1.4(10)
C33 C28 C29 C30 0.5(8)
C37 C35 O34 C4 175.3(3)
C43 C45 C47 C48 -179.2(3)
C43 C45 C47 N54 56.5(4)
C45 C43 O42 C13 171.0(3)
C45 C47 C48 C49 -89.9(4)
C45 C47 C48 C53 82.8(4)
C45 C47 N54 C55 -143.6(3)
C47 C48 C49 C50 170.7(4)
C47 C48 C53 C52 -171.3(4)
C48 C47 N54 C55 96.2(4)
C48 C49 C50 C51 0.7(6)
C49 C48 C53 C52 1.5(6)
C49 C50 C51 C52 1.3(7)
C50 C51 C52 C53 -1.8(7)
C51 C52 C53 C48 0.4(7)
C53 C48 C49 C50 -2.1(6)
C59 C58 O57 C55 62.4(6)
C60 C58 O57 C55 178.7(4)
C61 C58 O57 C55 -64.5(6)
N54 C47 C48 C49 31.4(5)
N54 C47 C48 C53 -155.9(3)
N54 C55 O57 C58 -174.2(3)
O21 C5 C6 C7 -110.2(4)
O22 C1 C2 C3 170.1(3)
O22 C1 C2 O25 52.3(3)
O22 C1 C14 C13 124.9(3)
O22 C1 C15 C11 -166.6(3)
O22 C1 C15 C16 68.2(4)
O22 C1 C15 C17 -47.0(4)
O23 C7 C8 C3 167.5(3)
O23 C7 C8 C9 43.4(4)
O23 C7 C8 C19 -69.2(4)
O24 C9 C10 C11 -134.0(4)
O24 C9 C10 O38 -8.6(5)
O25 C2 C3 C4 -15.0(3)
O25 C2 C3 C8 -142.5(3)
O25 C26 C28 C29 158.4(4)
O25 C26 C28 C33 -20.7(6)
O27 C26 C28 C29 -17.9(6)
O27 C26 C28 C33 163.0(5)
O27 C26 O25 C2 -4.4(5)
O34 C4 C5 C6 128.1(3)
O34 C4 C5 O21 -114.2(3)
O34 C4 C20 O21 117.2(3)
O36 C35 O34 C4 -4.9(5)
O38 C10 C11 C12 113.3(4)
O38 C10 C11 C15 -71.7(4)
O42 C13 C14 C1 163.0(3)
O42 C43 C45 C47 57.4(4)
O42 C43 C45 O46 177.6(3)
O44 C43 C45 C47 -126.6(4)
O44 C43 C45 O46 -6.5(5)
O44 C43 O42 C13 -4.9(5)
O46 C45 C47 C48 59.2(4)
O46 C45 C47 N54 -65.1(4)
O56 C55 N54 C47 13.4(6)
O56 C55 O57 C58 3.0(7)
O57 C55 N54 C47 -169.3(3)
